data_4504030
loop_
_publ_author_name
'Kumar, D. Krishna'
'Das, Amitava'
'Dastidar, Parthasarathi'

_publ_section_title
;
 Remarkably Stable Porous Assembly of Nanorods Derived from a Simple
 Metal&#x2212;Organic Framework
;
_journal_issue 2
_journal_name_full 'Crystal Growth &amp; Design'
_journal_page_first 205
_journal_paper_doi 10.1021/cg0606693
_journal_volume 7
_journal_year 2007
_chemical_formula_sum 'C11 H18 Cu N4 O9 S'
_chemical_formula_weight 445.89
_chemical_name_systematic
; 
 ? 
;
_space_group_IT_number 14
_symmetry_cell_setting monoclinic
_symmetry_space_group_name_Hall '-P 2ybc'
_symmetry_space_group_name_H-M 'P 1 21/c 1'
_atom_sites_solution_hydrogens geom
_atom_sites_solution_primary direct
_atom_sites_solution_secondary difmap
_audit_creation_method SHELXL-97
_cell_angle_alpha 90.00
_cell_angle_beta 122.872(5)
_cell_angle_gamma 90.00
_cell_formula_units_Z 4
_cell_length_a 7.5168(8)
_cell_length_b 21.771(2)
_cell_length_c 12.1053(10)
_cell_measurement_temperature 100(2)
_cell_volume 1663.8(3)
_computing_cell_refinement 'BRUKER AXS SMART 3'
_computing_data_collection 'BRUKER AXS SMART 3'
_computing_data_reduction 'BRUKER AXS SAINT'
_computing_molecular_graphics 'PLATON, MERCURY 1.4'
_computing_structure_refinement 'SHELXL-97 (Sheldrick, 1997)'
_computing_structure_solution 'SHELXS-97 (Sheldrick, 1990)'
_diffrn_ambient_temperature 100(2)
_diffrn_detector_area_resol_mean 0.3
_diffrn_measured_fraction_theta_full 1.000
_diffrn_measured_fraction_theta_max 1.000
_diffrn_measurement_device_type 'BRUKER SMART CCD AREA DETECTOR'
_diffrn_measurement_method 'PHI-OMEGA SCAN'
_diffrn_radiation_monochromator graphite
_diffrn_radiation_source 'fine-focus sealed tube'
_diffrn_radiation_type MoK\a
_diffrn_radiation_wavelength 0.71073
_diffrn_reflns_av_R_equivalents 0.0307
_diffrn_reflns_av_sigmaI/netI 0.0357
_diffrn_reflns_limit_h_max 7
_diffrn_reflns_limit_h_min -8
_diffrn_reflns_limit_k_max 23
_diffrn_reflns_limit_k_min -15
_diffrn_reflns_limit_l_max 12
_diffrn_reflns_limit_l_min -13
_diffrn_reflns_number 6502
_diffrn_reflns_theta_full 22.50
_diffrn_reflns_theta_max 22.50
_diffrn_reflns_theta_min 1.87
_exptl_absorpt_coefficient_mu 1.496
_exptl_absorpt_correction_type SADABS
_exptl_crystal_colour BLUE
_exptl_crystal_density_diffrn 1.780
_exptl_crystal_density_method 'not measured'
_exptl_crystal_description PLATE
_exptl_crystal_F_000 916
_exptl_crystal_size_max 0.36
_exptl_crystal_size_mid 0.24
_exptl_crystal_size_min 0.18
_refine_diff_density_max 0.749
_refine_diff_density_min -0.662
_refine_diff_density_rms 0.103
_refine_ls_extinction_method none
_refine_ls_goodness_of_fit_ref 1.036
_refine_ls_hydrogen_treatment mixed
_refine_ls_matrix_type full
_refine_ls_number_parameters 235
_refine_ls_number_reflns 2163
_refine_ls_number_restraints 0
_refine_ls_restrained_S_all 1.036
_refine_ls_R_factor_all 0.0607
_refine_ls_R_factor_gt 0.0478
_refine_ls_shift/su_max 0.001
_refine_ls_shift/su_mean 0.000
_refine_ls_structure_factor_coef Fsqd
_refine_ls_weighting_details 'calc w=1/[\s^2^(Fo^2^)+(0.0586P)^2^+7.4715P] where P=(Fo^2^+2Fc^2^)/3'
_refine_ls_weighting_scheme calc
_refine_ls_wR_factor_gt 0.1162
_refine_ls_wR_factor_ref 0.1230
_reflns_number_gt 1754
_reflns_number_total 2163
_reflns_threshold_expression >2sigma(I)
_cod_data_source_file cg0606693si20061003_010527.cif
_cod_data_source_block kkb354dm
_cod_depositor_comments
;
The following automatic conversions were performed:

'_symmetry_cell_setting' value 'MONOCLINIC' changed to 'monoclinic'
according to /home/saulius/struct/CIF-dictionaries/cif_core.dic
dictionary named 'cif_core.dic' version 2.4.1 from 2010-06-29.

Automatic conversion script
Id: cif_fix_values 1715 2011-07-08 13:25:40Z adriana 
;
_cod_original_sg_symbol_H-M P21/c
_cod_database_code 4504030

loop_
_symmetry_equiv_pos_as_xyz
'x, y, z'
'-x, y+1/2, -z+1/2'
'-x, -y, -z'
'x, -y-1/2, z-1/2'

loop_
_atom_site_label
_atom_site_type_symbol
_atom_site_fract_x
_atom_site_fract_y
_atom_site_fract_z
_atom_site_U_iso_or_equiv
_atom_site_adp_type
_atom_site_occupancy
_atom_site_symmetry_multiplicity
_atom_site_calc_flag
_atom_site_refinement_flags
Cu1 Cu 0.81377(10) 0.20909(3) 1.00988(7) 0.0193(3) Uani 1 1 d .
N1 N 0.8761(7) 0.1230(2) 1.0768(4) 0.0146(10) Uani 1 1 d .
C2 C 1.0373(9) 0.1120(2) 1.1990(5) 0.0185(13) Uani 1 1 d .
H2 H 1.1152 0.1451 1.2520 0.022 Uiso 1 1 calc R
C3 C 1.0933(9) 0.0535(3) 1.2499(5) 0.0210(13) Uani 1 1 d .
H3 H 1.2080 0.0471 1.3353 0.025 Uiso 1 1 calc R
C4 C 0.9760(9) 0.0046(2) 1.1717(5) 0.0170(13) Uani 1 1 d .
H4 H 1.0124 -0.0353 1.2040 0.020 Uiso 1 1 calc R
C5 C 0.8046(8) 0.0148(2) 1.0455(5) 0.0138(12) Uani 1 1 d .
C6 C 0.7589(8) 0.0756(2) 0.9992(5) 0.0156(12) Uani 1 1 d .
H6 H 0.6461 0.0834 0.9138 0.019 Uiso 1 1 calc R
N7 N 0.6882(7) -0.03596(19) 0.9701(4) 0.0161(11) Uani 1 1 d .
H7 H 0.7235 -0.0708 1.0101 0.019 Uiso 1 1 calc R
C8 C 0.5268(8) -0.0373(2) 0.8419(5) 0.0157(12) Uani 1 1 d .
O9 O 0.4482(6) 0.00848(16) 0.7720(3) 0.0181(9) Uani 1 1 d .
N10 N 0.4598(7) -0.0962(2) 0.7972(4) 0.0222(12) Uani 1 1 d .
H10 H 0.5163 -0.1250 0.8549 0.027 Uiso 1 1 calc R
C11 C 0.3107(8) -0.1142(3) 0.6689(5) 0.0200(13) Uani 1 1 d .
C12 C 0.3153(9) -0.1757(3) 0.6390(6) 0.0278(15) Uani 1 1 d .
H12 H 0.4175 -0.2010 0.7050 0.033 Uiso 1 1 calc R
N13 N 0.1825(7) -0.2003(2) 0.5222(5) 0.0272(13) Uani 1 1 d .
C14 C 0.0361(9) -0.1640(3) 0.4256(6) 0.0232(14) Uani 1 1 d .
H14 H -0.0563 -0.1807 0.3427 0.028 Uiso 1 1 calc R
C15 C 0.0201(8) -0.1027(2) 0.4466(5) 0.0186(13) Uani 1 1 d .
H15 H -0.0827 -0.0784 0.3785 0.022 Uiso 1 1 calc R
C16 C 0.1569(8) -0.0774(2) 0.5693(5) 0.0187(13) Uani 1 1 d .
H16 H 0.1459 -0.0361 0.5847 0.022 Uiso 1 1 calc R
O17 O 0.9102(6) 0.18881(18) 0.8903(4) 0.0309(11) Uani 1 1 d .
S18 S 1.1380(3) 0.20378(9) 0.9488(2) 0.0476(6) Uani 1 1 d .
O19 O 1.2430(7) 0.2102(3) 1.0916(5) 0.071(2) Uani 1 1 d .
O20 O 1.2344(9) 0.1539(2) 0.9169(7) 0.085(2) Uani 1 1 d .
O21 O 1.1497(6) 0.26126(19) 0.8884(4) 0.0304(11) Uani 1 1 d .
O22 O 0.4893(6) 0.19319(17) 0.8391(4) 0.0200(9) Uani 1 1 d .
O23 O 0.7644(6) 0.22819(17) 1.1514(4) 0.0247(10) Uani 1 1 d .
O24 O 0.5000(7) 0.1758(2) 0.6011(4) 0.0497(14) Uani 1 1 d .
O25 O 0.5218(8) 0.0498(3) 0.5810(4) 0.0595(16) Uani 1 1 d .
H22A H 0.3982 0.1837 0.8593 0.050 Uiso 1 1 d .
H22B H 0.4389 0.1861 0.7558 0.050 Uiso 1 1 d .
H23A H 0.6757 0.2623 1.1408 0.050 Uiso 1 1 d .
H23B H 0.9062 0.2286 1.2319 0.050 Uiso 1 1 d .
H24A H 0.3709 0.1918 0.5317 0.050 Uiso 1 1 d .
H24B H 0.4693 0.1388 0.5823 0.050 Uiso 1 1 d .
H25A H 0.4730 0.0452 0.6429 0.050 Uiso 1 1 d .
H25B H 0.4730 0.0299 0.5251 0.050 Uiso 1 1 d .

loop_
_atom_site_aniso_label
_atom_site_aniso_U_11
_atom_site_aniso_U_22
_atom_site_aniso_U_33
_atom_site_aniso_U_23
_atom_site_aniso_U_13
_atom_site_aniso_U_12
Cu1 0.0170(4) 0.0047(4) 0.0300(4) 0.0006(3) 0.0088(3) 0.0002(3)
N1 0.018(2) 0.008(2) 0.020(3) -0.002(2) 0.012(2) -0.001(2)
C2 0.027(3) 0.009(3) 0.025(3) -0.008(3) 0.018(3) -0.007(3)
C3 0.025(3) 0.020(3) 0.015(3) -0.001(3) 0.009(3) -0.002(3)
C4 0.028(3) 0.007(3) 0.022(3) 0.001(2) 0.017(3) 0.001(2)
C5 0.023(3) 0.008(3) 0.018(3) -0.003(2) 0.016(3) -0.002(2)
C6 0.018(3) 0.012(3) 0.019(3) 0.003(3) 0.011(2) 0.001(2)
N7 0.023(3) 0.003(2) 0.020(3) 0.002(2) 0.011(2) -0.0010(19)
C8 0.020(3) 0.008(3) 0.020(3) 0.001(3) 0.012(3) 0.003(2)
O9 0.022(2) 0.009(2) 0.020(2) 0.0026(18) 0.0093(17) 0.0013(17)
N10 0.025(3) 0.004(2) 0.019(3) 0.006(2) 0.000(2) -0.002(2)
C11 0.018(3) 0.012(3) 0.022(3) 0.001(3) 0.006(3) -0.003(2)
C12 0.026(3) 0.009(3) 0.025(3) 0.004(3) -0.001(3) 0.002(3)
N13 0.025(3) 0.007(3) 0.031(3) -0.001(2) 0.003(2) 0.002(2)
C14 0.022(3) 0.013(3) 0.020(3) -0.001(3) 0.002(3) 0.001(3)
C15 0.021(3) 0.012(3) 0.016(3) 0.004(2) 0.006(3) 0.005(2)
C16 0.023(3) 0.007(3) 0.024(3) 0.001(3) 0.011(3) 0.001(2)
O17 0.035(2) 0.019(2) 0.057(3) 0.020(2) 0.037(2) 0.0115(19)
S18 0.0290(9) 0.0434(12) 0.0864(15) 0.0538(11) 0.0417(10) 0.0235(8)
O19 0.021(2) 0.111(5) 0.069(4) 0.085(4) 0.017(3) 0.017(3)
O20 0.078(4) 0.045(3) 0.200(7) 0.091(4) 0.119(5) 0.057(3)
O21 0.024(2) 0.026(2) 0.048(3) 0.027(2) 0.023(2) 0.0098(18)
O22 0.026(2) 0.017(2) 0.024(2) -0.0038(17) 0.0174(18) -0.0070(17)
O23 0.020(2) 0.010(2) 0.036(2) -0.0051(18) 0.0105(19) 0.0028(16)
O24 0.041(3) 0.049(3) 0.030(3) 0.016(2) 0.001(2) -0.030(2)
O25 0.045(3) 0.101(5) 0.030(3) 0.024(3) 0.018(2) 0.000(3)

loop_
_atom_type_symbol
_atom_type_description
_atom_type_scat_dispersion_real
_atom_type_scat_dispersion_imag
_atom_type_scat_source
C C 0.0033 0.0016 'International Tables Vol C Tables 4.2.6.8 and 6.1.1.4'
Cu Cu 0.3201 1.2651 'International Tables Vol C Tables 4.2.6.8 and 6.1.1.4'
N N 0.0061 0.0033 'International Tables Vol C Tables 4.2.6.8 and 6.1.1.4'
O O 0.0106 0.0060 'International Tables Vol C Tables 4.2.6.8 and 6.1.1.4'
S S 0.1246 0.1234 'International Tables Vol C Tables 4.2.6.8 and 6.1.1.4'
H H 0.0000 0.0000 'International Tables Vol C Tables 4.2.6.8 and 6.1.1.4'

loop_
_geom_angle_atom_site_label_1
_geom_angle_atom_site_label_2
_geom_angle_atom_site_label_3
_geom_angle
_geom_angle_site_symmetry_1
_geom_angle_site_symmetry_3
O23 Cu1 O17 171.14(17) . .
O23 Cu1 N1 87.66(17) . .
O17 Cu1 N1 89.37(17) . .
O23 Cu1 N13 89.43(19) . 2_656
O17 Cu1 N13 91.61(19) . 2_656
N1 Cu1 N13 166.99(18) . 2_656
O23 Cu1 O22 102.25(14) . .
O17 Cu1 O22 86.41(16) . .
N1 Cu1 O22 97.45(16) . .
N13 Cu1 O22 95.56(16) 2_656 .
C2 N1 C6 119.6(5) . .
C2 N1 Cu1 119.5(4) . .
C6 N1 Cu1 120.9(3) . .
N1 C2 C3 122.4(5) . .
N1 C2 H2 118.8 . .
C3 C2 H2 118.8 . .
C2 C3 C4 118.7(5) . .
C2 C3 H3 120.6 . .
C4 C3 H3 120.6 . .
C3 C4 C5 120.1(5) . .
C3 C4 H4 120.0 . .
C5 C4 H4 120.0 . .
C4 C5 N7 118.3(5) . .
C4 C5 C6 118.1(5) . .
N7 C5 C6 123.6(5) . .
N1 C6 C5 121.0(5) . .
N1 C6 H6 119.5 . .
C5 C6 H6 119.5 . .
C8 N7 C5 128.2(4) . .
C8 N7 H7 115.9 . .
C5 N7 H7 115.9 . .
O9 C8 N7 124.5(5) 1 .
O9 C8 N7 124.5(5) . .
O9 C8 N10 123.2(5) 1 .
O9 C8 N10 123.2(5) . .
N7 C8 N10 112.3(5) . .
O9 O9 C8 0(10) 1 .
C8 N10 C11 127.1(5) . .
C8 N10 H10 116.5 . .
C11 N10 H10 116.5 . .
C16 C11 N10 126.6(5) . .
C16 C11 C12 117.2(5) . .
N10 C11 C12 116.2(5) . .
N13 C12 C11 123.7(5) . .
N13 C12 H12 118.1 . .
C11 C12 H12 118.1 . .
C12 N13 C14 118.7(5) . .
C12 N13 Cu1 121.4(4) . 2_646
C14 N13 Cu1 119.9(4) . 2_646
N13 C14 C15 121.4(5) . .
N13 C14 H14 119.3 . .
C15 C14 H14 119.3 . .
C14 C15 C16 119.8(5) . .
C14 C15 H15 120.1 . .
C16 C15 H15 120.1 . .
C15 C16 C11 119.1(5) . .
C15 C16 H16 120.4 . .
C11 C16 H16 120.4 . .
S18 O17 Cu1 112.6(3) . .
O19 S18 O20 110.7(4) . .
O19 S18 O21 111.4(3) . .
O20 S18 O21 109.0(3) . .
O19 S18 O17 109.1(3) . .
O20 S18 O17 108.5(3) . .
O21 S18 O17 108.2(2) . .
Cu1 O22 H22A 114.4(3) . .
Cu1 O22 H22B 132.3(3) . .
H22A O22 H22B 111.6(4) . .
Cu1 O23 H23A 119.3(3) . .
Cu1 O23 H23B 104.4(3) . .
H23A O23 H23B 115.3(4) . .
H24A O24 H24B 96.7(4) . .
H25A O25 H25B 116.0(6) . .

loop_
_geom_bond_atom_site_label_1
_geom_bond_atom_site_label_2
_geom_bond_distance
_geom_bond_site_symmetry_2
Cu1 O23 1.984(4) .
Cu1 O17 1.989(4) .
Cu1 N1 1.995(4) .
Cu1 N13 2.015(5) 2_656
Cu1 O22 2.207(4) .
N1 C2 1.329(7) .
N1 C6 1.350(7) .
C2 C3 1.378(8) .
C2 H2 0.9300 .
C3 C4 1.378(8) .
C3 H3 0.9300 .
C4 C5 1.381(8) .
C4 H4 0.9300 .
C5 N7 1.397(7) .
C5 C6 1.406(7) .
C6 H6 0.9300 .
N7 C8 1.355(7) .
N7 H7 0.8600 .
C8 O9 1.231(6) 1
C8 O9 1.231(6) .
C8 N10 1.377(7) .
N10 C11 1.390(7) .
N10 H10 0.8600 .
C11 C16 1.386(8) .
C11 C12 1.394(8) .
C12 N13 1.322(7) .
C12 H12 0.9300 .
N13 C14 1.344(7) .
N13 Cu1 2.015(5) 2_646
C14 C15 1.375(8) .
C14 H14 0.9300 .
C15 C16 1.381(8) .
C15 H15 0.9300 .
C16 H16 0.9300 .
O17 S18 1.491(4) .
S18 O19 1.465(6) .
S18 O20 1.469(6) .
S18 O21 1.476(4) .
O22 H22A 0.868(3) .
O22 H22B 0.877(4) .
O23 H23A 0.959(4) .
O23 H23B 0.979(4) .
O24 H24A 0.940(5) .
O24 H24B 0.834(5) .
O25 H25A 1.003(5) .
O25 H25B 0.715(6) .

loop_
_geom_hbond_atom_site_label_D
_geom_hbond_atom_site_label_H
_geom_hbond_atom_site_label_A
_geom_hbond_distance_DH
_geom_hbond_distance_HA
_geom_hbond_distance_DA
_geom_hbond_angle_DHA
_geom_hbond_site_symmetry_A
N7 H7 O20 0.86 1.96 2.818(6) 172.3 3_757
N10 H10 O19 0.86 2.42 3.113(7) 138.1 3_757
N10 H10 O20 0.86 2.43 3.195(8) 147.9 3_757
O22 H22A O20 0.868(3) 1.832(4) 2.692(6) 171.1(3) 1_455
O22 H22B O24 0.877(4) 2.169(5) 2.950(6) 148.1(3) 1
O23 H23A O24 0.959(4) 1.762(4) 2.717(5) 173.2(3) 4_566
O23 H23B O21 0.979(4) 1.795(4) 2.766(5) 170.8(3) 4_566
O24 H24A O21 0.940(5) 1.920(4) 2.843(6) 166.5(3) 4_465
O24 H24B O25 0.834(5) 1.979(6) 2.765(8) 156.9(4) 1
O25 H25A O9 1.003(5) 1.853(4) 2.802(6) 156.8(3) 1
C2 H2 O21 0.93 2.55 3.388(7) 150.7 4_566
O25 H25B O25 0.715(6) 2.172(6) 2.821(12) 151.6(3) 3_656
C3 H3 O25 0.93 2.61 3.526(7) 169.8 1_656
C12 H12 O19 0.93 2.41 3.235(7) 148.3 3_757
